data_7063567
loop_
_publ_author_name
'Gumtya, Milan'
'Mondal, Ayan'
'Banerjee, Rahul'
'Haldar, Debasish'

_publ_section_title
;
 Efficient electrocatalytic water oxidation by N-Phthaloyl-\g-aminobutyric
 acid-Cobalt 1D MOF
;
_journal_name_full 'New Journal of Chemistry'
_journal_paper_doi 10.1039/D4NJ03470H
_journal_year 2025
_chemical_formula_moiety 'C22 H22 Co N2 O11, 2(C0.46 H1.46 O), 2(C H2)'
_chemical_formula_sum 'C24.92 H28.92 Co N2 O13'
_chemical_formula_weight 623.42
_space_group_crystal_system monoclinic
_space_group_IT_number 15
_space_group_name_Hall '-C 2yc'
_space_group_name_H-M_alt 'C 1 2/c 1'
_atom_sites_solution_hydrogens mixed
_audit_creation_date 2022-08-10
_audit_creation_method
;
Olex2 1.2
(compiled 2018.05.29 svn.r3508 for OlexSys, GUI svn.r5506)
;
_audit_update_record
;
2024-03-11 deposited with the CCDC.	2024-12-05 downloaded from the CCDC.
;
_cell_angle_alpha 90
_cell_angle_beta 101.305(2)
_cell_angle_gamma 90
_cell_formula_units_Z 4
_cell_length_a 14.4806(3)
_cell_length_b 23.7117(7)
_cell_length_c 8.07794(19)
_cell_measurement_reflns_used 7209
_cell_measurement_temperature 100.01(10)
_cell_measurement_theta_max 68.1000
_cell_measurement_theta_min 3.6300
_cell_volume 2719.82(12)
_computing_cell_refinement 'CrysAlisPro 1.171.42.58a (Rigaku OD, 2022)'
_computing_data_collection 'CrysAlisPro 1.171.42.58a (Rigaku OD, 2022)'
_computing_data_reduction 'CrysAlisPro 1.171.42.58a (Rigaku OD, 2022)'
_computing_molecular_graphics 'Olex2 (Dolomanov et al., 2009)'
_computing_publication_material 'Olex2 (Dolomanov et al., 2009)'
_computing_structure_refinement 'ShelXL (Sheldrick, 2015)'
_diffrn_ambient_environment N~2~
_diffrn_ambient_temperature 100.01(10)
_diffrn_detector 'Hybrid Pixel Array Detector'
_diffrn_detector_area_resol_mean 10.0000
_diffrn_detector_type HyPix3000
_diffrn_measured_fraction_theta_full 0.987
_diffrn_measured_fraction_theta_max 0.985
_diffrn_measurement_details
;
List of Runs (angles in degrees, time in seconds):

  # Type    Start    End  Width  t~exp~   \w     \q     \k     \f   Frames
#--------------------------------------------------------------------------
  1  \w     17.00 108.00   0.50    0.20    --   40.33  64.00-150.00  182
  2  \w    -24.00  35.00   0.50    0.20    --  -40.33  12.00-150.00  118
  3  \w    -24.00  35.00   0.50    0.20    --  -40.33  12.00 -30.00  118
  4  \w    -24.00  35.00   0.50    0.20    --  -40.33  12.00 120.00  118
  5  \w     17.00 108.00   0.50    0.20    --   40.33  64.00 150.00  182
  6  \w     21.00 107.00   0.50    0.20    --   40.33  50.00   0.00  172
  7  \w     21.00 107.00   0.50    0.20    --   40.33  50.00 -60.00  172
  8  \w     92.00 163.00   0.50    0.20    --   96.67 129.00  31.00  142
  9  \w    105.00 170.00   0.50    0.20    --   96.67  96.00  90.00  130
 10  \w    105.00 170.00   0.50    0.20    --   96.67  96.00 150.00  130
 11  \w     70.00 165.00   0.50    0.20    --   96.67  77.00 120.00  190
 12  \w     99.00 164.00   0.50    0.20    --   96.67 117.00-120.00  130
 13  \w     71.00 170.00   0.50    0.20    --   96.67  17.00  60.00  198
 14  \w     30.00  57.00   0.50    0.20    --   96.67 -50.00  30.00   54
 15  \w     29.00  68.00   0.50    0.20    --   96.67 -59.00   0.00   78
 16  \w     29.00  83.00   0.50    0.20    --   96.67 -68.00 -30.00  108
 17  \w     29.00  83.00   0.50    0.20    --   96.67 -68.00 -60.00  108
 18  \w     30.00  57.00   0.50    0.20    --   96.67 -50.00-180.00   54
 19  \w     30.00  57.00   0.50    0.20    --   96.67 -50.00-150.00   54
 20  \w     30.00  57.00   0.50    0.20    --   96.67 -50.00 -30.00   54
 21  \w    -27.00  64.00   0.50    0.20    --   40.33 -64.00 150.00  182
 22  \w     42.00 101.00   0.50    0.20    --   40.33-141.00 145.00  118
 23  \w     42.00 125.00   0.50    0.20    --   96.67-141.00 145.00  166
 24  \w     27.00 127.00   0.50    0.20    --   96.67 -87.00 -60.00  200
 25  \w     36.00 116.00   0.50    0.20    --   96.67-129.00 -41.00  160
 26  \w     30.00 109.00   0.50    0.20    --   96.67-117.00 -30.00  158
 27  \w     36.00  93.00   0.50    0.20    --   40.33-129.00 -41.00  114
 28  \w   -156.00 -58.00   0.50    0.20    --  -82.50 -17.00 120.00  196
 29  \w   -149.00 -70.00   0.50    0.20    --  -82.50-129.00 -41.00  158
 30  \w   -108.00 -62.00   0.50    0.20    --  -40.33-141.00 145.00   92
 31  \w   -150.00 -62.00   0.50    0.20    --  -82.50-141.00 145.00  176
 32  \w   -109.00 -13.00   0.50    0.20    --  -40.33 -77.00  60.00  192
 33  \w    -56.00 -16.00   0.50    0.20    --  -82.50  50.00  60.00   80
 34  \w    -47.00 -15.00   0.50    0.20    --  -82.50  42.00  90.00   64
 35  \w    -89.00 -14.00   0.50    0.20    --  -40.33 129.00  31.00  150
 36  \w    -47.00 -15.00   0.50    0.20    --  -82.50  42.00 -90.00   64
 37  \w    -98.00 -21.00   0.50    0.20    --  -40.33 141.00-156.00  154
 38  \w    -98.00 -21.00   0.50    0.20    --  -82.50 141.00-156.00  154
;
_diffrn_measurement_device 'four-circle diffractometer'
_diffrn_measurement_device_type 'XtaLAB Synergy, Dualflex, HyPix3000'
_diffrn_measurement_method '\w scans'
_diffrn_orient_matrix_type 'CrysAlisPro convention (1999,Acta A55,543-557)'
_diffrn_orient_matrix_UB_11 -0.0094128000
_diffrn_orient_matrix_UB_12 -0.0646368000
_diffrn_orient_matrix_UB_13 -0.0130698000
_diffrn_orient_matrix_UB_21 -0.1074323000
_diffrn_orient_matrix_UB_22 0.0059859000
_diffrn_orient_matrix_UB_23 -0.0578975000
_diffrn_orient_matrix_UB_31 0.0119242000
_diffrn_orient_matrix_UB_32 0.0026585000
_diffrn_orient_matrix_UB_33 -0.1852097000
_diffrn_radiation_monochromator mirror
_diffrn_radiation_probe x-ray
_diffrn_radiation_type CuK\a
_diffrn_radiation_wavelength 1.54184
_diffrn_reflns_av_R_equivalents 0.0811
_diffrn_reflns_av_unetI/netI 0.0480
_diffrn_reflns_Laue_measured_fraction_full 0.987
_diffrn_reflns_Laue_measured_fraction_max 0.985
_diffrn_reflns_limit_h_max 17
_diffrn_reflns_limit_h_min -16
_diffrn_reflns_limit_k_max 28
_diffrn_reflns_limit_k_min -28
_diffrn_reflns_limit_l_max 8
_diffrn_reflns_limit_l_min -9
_diffrn_reflns_number 12096
_diffrn_reflns_point_group_measured_fraction_full 0.987
_diffrn_reflns_point_group_measured_fraction_max 0.985
_diffrn_reflns_theta_full 67.684
_diffrn_reflns_theta_max 68.119
_diffrn_reflns_theta_min 6.131
_diffrn_source 'micro-focus sealed X-ray tube'
_diffrn_source_type 'PhotonJet (Cu) X-ray Source'
_exptl_absorpt_coefficient_mu 5.582
_exptl_absorpt_correction_T_max 0.572
_exptl_absorpt_correction_T_min 0.421
_exptl_absorpt_correction_type multi-scan
_exptl_absorpt_process_details
;
CrysAlisPro 1.171.42.58a (Rigaku Oxford Diffraction, 2022)
Empirical absorption correction using spherical harmonics,
implemented in SCALE3 ABSPACK scaling algorithm.
;
_exptl_crystal_colour 'clear pinkish pink'
_exptl_crystal_colour_lustre clear
_exptl_crystal_colour_modifier pinkish
_exptl_crystal_colour_primary pink
_exptl_crystal_density_diffrn 1.523
_exptl_crystal_description needle
_exptl_crystal_F_000 1293.8
_exptl_crystal_size_max 0.35
_exptl_crystal_size_mid 0.15
_exptl_crystal_size_min 0.1
_refine_diff_density_max 0.758
_refine_diff_density_min -0.445
_refine_diff_density_rms 0.089
_refine_ls_extinction_method none
_refine_ls_goodness_of_fit_ref 1.058
_refine_ls_hydrogen_treatment mixed
_refine_ls_matrix_type full
_refine_ls_number_parameters 212
_refine_ls_number_reflns 2452
_refine_ls_number_restraints 0
_refine_ls_restrained_S_all 1.058
_refine_ls_R_factor_all 0.0523
_refine_ls_R_factor_gt 0.0468
_refine_ls_shift/su_max 0.000
_refine_ls_shift/su_mean 0.000
_refine_ls_structure_factor_coef Fsqd
_refine_ls_weighting_details 'w=1/[\s^2^(Fo^2^)+(0.0873P)^2^+1.9759P] where P=(Fo^2^+2Fc^2^)/3'
_refine_ls_weighting_scheme calc
_refine_ls_wR_factor_gt 0.1279
_refine_ls_wR_factor_ref 0.1322
_reflns_Friedel_coverage 0.000
_reflns_number_gt 2176
_reflns_number_total 2490
_reflns_threshold_expression 'I > 2\s(I)'
_cod_data_source_file d4nj03470h2.cif
_cod_data_source_block mg_1_auto
_cod_original_sg_symbol_H-M 'C 2/c'
_cod_database_code 7063567
_shelx_shelxl_version_number 2014/7
_chemical_oxdiff_formula 'C H N O Co'
_chemical_oxdiff_usercomment '100 K'
_shelx_space_group_comment
;
The symmetry employed for this shelxl refinement is uniquely defined
by the following loop, which should always be used as a source of
symmetry information in preference to the above space-group names.
They are only intended as comments.
;
_shelx_estimated_absorpt_t_max 0.605
_shelx_estimated_absorpt_t_min 0.245
_diffrn_oxdiff_digest_frames
;
01cc0e9ca1333e64a503281e4411a721ad00045992a
;
_reflns_odcompleteness_completeness 99.96
_reflns_odcompleteness_iscentric 1
_reflns_odcompleteness_theta 66.97
_olex2_refinement_description
;
1. Fixed Uiso
 At 1.2 times of:
  All C(H) groups, All C(H,H) groups
 At 1.5 times of:
  All H(H,H) groups, All O(H) groups
2. Others
 Sof(C14)=Sof(H14)=FVAR(1)
 Fixed Sof: C13(0.6) H13A(0.6) H13B(0.6) C12(0.4) H12A(0.4) H12B(0.4)
3.a Fixed occupancy and ADP/Uiso:
 H5A, H5B
3.b Ternary CH refined with riding coordinates:
 C14(H14)
3.c Secondary CH2 refined with riding coordinates:
 C9(H9A,H9B), C10(H10A,H10B), C13(H13A,H13B), C12(H12A,H12B)
3.d Aromatic/amide H refined with riding coordinates:
 C6(H6A), C4(H4), C3(H3), C5(H5)
3.e Tetrahedral OH refined with riding coordinates:
 O7(H7)
;
_olex2_submission_special_instructions 'No special instructions were received'
_oxdiff_exptl_absorpt_empirical_details
;
Empirical correction (ABSPACK) includes:
- Absorption correction using spherical harmonics
- Frame scaling
;
_oxdiff_exptl_absorpt_empirical_full_max 1.893
_oxdiff_exptl_absorpt_empirical_full_min 0.597

loop_
_space_group_symop_operation_xyz
'x, y, z'
'-x, y, -z+1/2'
'x+1/2, y+1/2, z'
'-x+1/2, y+1/2, -z+1/2'
'-x, -y, -z'
'x, -y, z-1/2'
'-x+1/2, -y+1/2, -z'
'x+1/2, -y+1/2, z-1/2'

loop_
_atom_site_label
_atom_site_type_symbol
_atom_site_fract_x
_atom_site_fract_y
_atom_site_fract_z
_atom_site_U_iso_or_equiv
_atom_site_adp_type
_atom_site_occupancy
_atom_site_site_symmetry_order
_atom_site_calc_flag
_atom_site_refinement_flags_posn
_atom_site_refinement_flags_adp
_atom_site_refinement_flags_occupancy
_atom_site_disorder_assembly
_atom_site_disorder_group
Co1 Co 0.0000 0.0000 0.0000 0.0132(2) Uani 1 2 d S T P . .
O4 O -0.10669(11) 0.05384(7) 0.0425(2) 0.0195(4) Uani 1 1 d . . . . .
O6 O 0.0000 -0.03536(10) 0.2500 0.0147(5) Uani 1 2 d S T P . .
O3 O -0.15513(12) 0.08615(8) -0.2191(2) 0.0223(4) Uani 1 1 d . . . . .
O5 O 0.09658(13) 0.05752(8) 0.1198(2) 0.0212(4) Uani 1 1 d . . . . .
O1 O -0.32928(13) 0.26154(9) -0.1516(3) 0.0306(5) Uani 1 1 d . . . . .
N1 N -0.38293(15) 0.17284(10) -0.0963(3) 0.0240(5) Uani 1 1 d . . . . .
O2 O -0.47274(16) 0.10027(9) -0.0248(3) 0.0400(5) Uani 1 1 d . . . . .
C2 C -0.51412(19) 0.19911(14) 0.0047(3) 0.0269(7) Uani 1 1 d . . . . .
C1 C -0.47171(19) 0.24790(12) -0.0356(3) 0.0267(6) Uani 1 1 d . . . . .
C9 C -0.31076(18) 0.13962(12) -0.1549(3) 0.0256(6) Uani 1 1 d . . . . .
H9A H -0.2753 0.1643 -0.2192 0.031 Uiso 1 1 calc R . . . .
H9B H -0.3415 0.1097 -0.2321 0.031 Uiso 1 1 calc R . . . .
C8 C -0.45807(18) 0.15010(12) -0.0364(3) 0.0267(6) Uani 1 1 d . . . . .
C6 C -0.5091(2) 0.30068(15) -0.0141(4) 0.0369(8) Uani 1 1 d . . . . .
H6A H -0.4807 0.3342 -0.0448 0.044 Uiso 1 1 calc R . . . .
C10 C -0.24216(17) 0.11248(11) -0.0086(3) 0.0207(5) Uani 1 1 d . . . . .
H10A H -0.2153 0.1421 0.0733 0.025 Uiso 1 1 calc R . . . .
H10B H -0.2768 0.0855 0.0501 0.025 Uiso 1 1 calc R . . . .
C4 C -0.6311(2) 0.25320(16) 0.0988(4) 0.0401(9) Uani 1 1 d . . . . .
H4 H -0.6851 0.2558 0.1489 0.048 Uiso 1 1 calc R . . . .
C3 C -0.5952(2) 0.20002(15) 0.0719(4) 0.0326(7) Uani 1 1 d . . . . .
H3 H -0.6247 0.1663 0.0981 0.039 Uiso 1 1 calc R . . . .
C5 C -0.5901(2) 0.30228(15) 0.0544(4) 0.0425(8) Uani 1 1 d . . . . .
H5 H -0.6177 0.3377 0.0711 0.051 Uiso 1 1 calc R . . . .
C11 C -0.16298(16) 0.08189(10) -0.0679(3) 0.0171(5) Uani 1 1 d . . . . .
C7 C -0.38571(18) 0.23239(12) -0.1011(3) 0.0236(6) Uani 1 1 d . . . . .
O7 O -0.26438(14) -0.07701(11) -0.0404(3) 0.0385(5) Uani 1 1 d . . . . .
H7 H -0.2413 -0.0889 0.0569 0.058 Uiso 1 1 calc R . . . .
C14 C -0.3218(7) -0.0354(4) -0.0296(15) 0.072(5) Uani 0.461(19) 1 d . . . . .
H14 H -0.2859 -0.0057 0.0439 0.086 Uiso 0.461(19) 1 calc R . . . .
C13 C -0.4242(7) -0.0103(4) -0.1110(18) 0.093(4) Uani 0.6 1 d . . . . .
H13A H -0.4763 -0.0375 -0.1445 0.111 Uiso 0.6 1 calc R . . . .
H13B H -0.4429 0.0256 -0.0640 0.111 Uiso 0.6 1 calc R . . . .
C12 C -0.3706(9) -0.0081(6) -0.1896(16) 0.069(4) Uani 0.4 1 d . . . . .
H12A H -0.3484 0.0302 -0.2115 0.082 Uiso 0.4 1 calc R . . . .
H12B H -0.3815 -0.0324 -0.2913 0.082 Uiso 0.4 1 calc R . . . .
H6 H -0.055(3) -0.0586(18) 0.254(6) 0.059(12) Uiso 1 1 d . . . . .
H5A H 0.149(4) 0.059(2) 0.096(7) 0.088 Uiso 1 1 d . . . . .
H5B H 0.094(4) 0.057(2) 0.220(8) 0.088 Uiso 1 1 d . . . . .

loop_
_atom_site_aniso_label
_atom_site_aniso_U_11
_atom_site_aniso_U_22
_atom_site_aniso_U_33
_atom_site_aniso_U_23
_atom_site_aniso_U_13
_atom_site_aniso_U_12
Co1 0.0119(3) 0.0174(3) 0.0099(3) 0.00047(19) 0.0011(2) 0.00055(19)
O4 0.0178(8) 0.0270(10) 0.0132(9) 0.0025(7) 0.0022(7) 0.0053(7)
O6 0.0143(11) 0.0195(12) 0.0103(11) 0.000 0.0024(9) 0.000
O3 0.0197(9) 0.0327(10) 0.0149(9) 0.0062(7) 0.0046(7) 0.0079(7)
O5 0.0196(9) 0.0295(10) 0.0145(9) -0.0017(7) 0.0032(7) -0.0064(8)
O1 0.0213(10) 0.0332(11) 0.0339(11) 0.0022(8) -0.0027(8) -0.0013(8)
N1 0.0172(10) 0.0305(13) 0.0239(12) 0.0014(9) 0.0031(9) 0.0079(9)
O2 0.0315(11) 0.0341(13) 0.0548(14) 0.0076(10) 0.0098(10) 0.0047(10)
C2 0.0187(12) 0.0414(19) 0.0181(14) -0.0035(10) -0.0030(10) 0.0096(12)
C1 0.0201(13) 0.0344(16) 0.0218(14) -0.0094(11) -0.0051(11) 0.0055(11)
C9 0.0204(12) 0.0334(15) 0.0233(14) 0.0002(11) 0.0049(10) 0.0098(11)
C8 0.0209(13) 0.0327(16) 0.0252(14) 0.0028(11) 0.0009(10) 0.0062(11)
C6 0.0286(16) 0.0355(19) 0.0408(19) -0.0165(12) -0.0070(13) 0.0081(12)
C10 0.0186(12) 0.0256(14) 0.0178(13) 0.0011(10) 0.0035(10) 0.0063(10)
C4 0.0226(15) 0.069(2) 0.0271(16) -0.0186(15) -0.0003(12) 0.0164(15)
C3 0.0214(13) 0.055(2) 0.0195(14) -0.0048(13) -0.0001(11) 0.0044(13)
C5 0.0295(16) 0.051(2) 0.0432(18) -0.0255(15) -0.0024(13) 0.0088(15)
C11 0.0131(11) 0.0192(12) 0.0183(13) -0.0008(9) 0.0016(9) -0.0004(9)
C7 0.0196(13) 0.0279(15) 0.0192(14) -0.0032(11) -0.0069(10) 0.0067(11)
O7 0.0248(10) 0.0555(15) 0.0349(12) -0.0027(10) 0.0050(8) -0.0028(10)
C14 0.061(7) 0.041(6) 0.097(9) 0.009(5) -0.021(5) -0.008(4)
C13 0.047(5) 0.053(5) 0.178(12) 0.001(6) 0.021(6) 0.022(4)
C12 0.054(7) 0.096(9) 0.051(7) 0.011(5) -0.002(5) -0.046(6)

loop_
_atom_type_symbol
_atom_type_description
_atom_type_scat_dispersion_real
_atom_type_scat_dispersion_imag
_atom_type_scat_source
C C 0.0181 0.0091 'International Tables Vol C Tables 4.2.6.8 and 6.1.1.4'
H H 0.0000 0.0000 'International Tables Vol C Tables 4.2.6.8 and 6.1.1.4'
Co Co -2.3653 3.6143 'International Tables Vol C Tables 4.2.6.8 and 6.1.1.4'
N N 0.0311 0.0180 'International Tables Vol C Tables 4.2.6.8 and 6.1.1.4'
O O 0.0492 0.0322 'International Tables Vol C Tables 4.2.6.8 and 6.1.1.4'

loop_
_geom_angle_atom_site_label_1
_geom_angle_atom_site_label_2
_geom_angle_atom_site_label_3
_geom_angle
_geom_angle_site_symmetry_1
_geom_angle_site_symmetry_3
_geom_angle_publ_flag
O4 Co1 O4 180.0 5 . ?
O4 Co1 O6 92.96(6) . 5 ?
O4 Co1 O6 92.96(6) 5 . ?
O4 Co1 O6 87.04(6) 5 5 ?
O4 Co1 O6 87.04(6) . . ?
O6 Co1 O6 180.0 . 5 ?
O5 Co1 O4 88.51(7) . . ?
O5 Co1 O4 91.49(7) 5 . ?
O5 Co1 O4 88.51(7) 5 5 ?
O5 Co1 O4 91.49(7) . 5 ?
O5 Co1 O6 93.28(7) 5 . ?
O5 Co1 O6 93.28(7) . 5 ?
O5 Co1 O6 86.72(7) 5 5 ?
O5 Co1 O6 86.72(7) . . ?
O5 Co1 O5 180.00(11) . 5 ?
C11 O4 Co1 126.77(15) . . ?
Co1 O6 Co1 134.91(11) 2 . ?
Co1 O6 H6 113(3) . . ?
Co1 O6 H6 92(3) 2 . ?
Co1 O5 H5A 120(4) . . ?
Co1 O5 H5B 107(4) . . ?
H5A O5 H5B 117(5) . . ?
C8 N1 C9 124.4(2) . . ?
C8 N1 C7 112.3(2) . . ?
C7 N1 C9 123.3(2) . . ?
C1 C2 C8 108.3(2) . . ?
C1 C2 C3 122.0(3) . . ?
C3 C2 C8 129.7(3) . . ?
C2 C1 C6 121.7(3) . . ?
C2 C1 C7 108.6(2) . . ?
C6 C1 C7 129.8(3) . . ?
N1 C9 H9A 109.2 . . ?
N1 C9 H9B 109.2 . . ?
N1 C9 C10 112.0(2) . . ?
H9A C9 H9B 107.9 . . ?
C10 C9 H9A 109.2 . . ?
C10 C9 H9B 109.2 . . ?
N1 C8 C2 105.9(2) . . ?
O2 C8 N1 124.8(3) . . ?
O2 C8 C2 129.3(3) . . ?
C1 C6 H6A 121.5 . . ?
C1 C6 C5 117.0(3) . . ?
C5 C6 H6A 121.5 . . ?
C9 C10 H10A 109.2 . . ?
C9 C10 H10B 109.2 . . ?
H10A C10 H10B 107.9 . . ?
C11 C10 C9 112.1(2) . . ?
C11 C10 H10A 109.2 . . ?
C11 C10 H10B 109.2 . . ?
C3 C4 H4 119.1 . . ?
C5 C4 H4 119.1 . . ?
C5 C4 C3 121.7(3) . . ?
C2 C3 C4 116.4(3) . . ?
C2 C3 H3 121.8 . . ?
C4 C3 H3 121.8 . . ?
C6 C5 H5 119.4 . . ?
C4 C5 C6 121.2(3) . . ?
C4 C5 H5 119.4 . . ?
O4 C11 C10 116.8(2) . . ?
O3 C11 O4 123.9(2) . . ?
O3 C11 C10 119.3(2) . . ?
O1 C7 N1 124.5(2) . . ?
O1 C7 C1 130.5(3) . . ?
N1 C7 C1 104.9(2) . . ?
C14 O7 H7 109.5 . . ?
O7 C14 H14 108.0 . . ?
O7 C14 C13 143.1(9) . . ?
O7 C14 C12 118.0(11) . . ?
C13 C14 H14 108.0 . . ?
C12 C14 H14 108.0 . . ?
C12 C14 C13 41.1(7) . . ?
C14 C13 H13A 117.4 . . ?
C14 C13 H13B 117.4 . . ?
H13A C13 H13B 114.5 . . ?
C12 C13 C14 63.6(9) . . ?
C12 C13 H13A 117.4 . . ?
C12 C13 H13B 117.4 . . ?
C14 C12 H12A 115.9 . . ?
C14 C12 H12B 115.9 . . ?
C13 C12 C14 75.3(10) . . ?
C13 C12 H12A 115.9 . . ?
C13 C12 H12B 115.9 . . ?
H12A C12 H12B 112.9 . . ?

loop_
_geom_bond_atom_site_label_1
_geom_bond_atom_site_label_2
_geom_bond_distance
_geom_bond_site_symmetry_2
_geom_bond_publ_flag
Co1 O4 2.0839(16) 5 ?
Co1 O4 2.0840(16) . ?
Co1 O6 2.1866(9) 5 ?
Co1 O6 2.1866(9) . ?
Co1 O5 2.0547(17) 5 ?
Co1 O5 2.0546(17) . ?
O4 C11 1.272(3) . ?
O6 Co1 2.1866(9) 2 ?
O6 H6 0.98(4) . ?
O3 C11 1.253(3) . ?
O5 H5A 0.82(6) . ?
O5 H5B 0.82(6) . ?
O1 C7 1.201(3) . ?
N1 C9 1.460(3) . ?
N1 C8 1.384(4) . ?
N1 C7 1.413(4) . ?
O2 C8 1.207(4) . ?
C2 C1 1.378(5) . ?
C2 C8 1.492(4) . ?
C2 C3 1.387(4) . ?
C1 C6 1.388(4) . ?
C1 C7 1.492(4) . ?
C9 H9A 0.9900 . ?
C9 H9B 0.9900 . ?
C9 C10 1.529(4) . ?
C6 H6A 0.9500 . ?
C6 C5 1.392(5) . ?
C10 H10A 0.9900 . ?
C10 H10B 0.9900 . ?
C10 C11 1.512(3) . ?
C4 H4 0.9500 . ?
C4 C3 1.397(5) . ?
C4 C5 1.386(5) . ?
C3 H3 0.9500 . ?
C5 H5 0.9500 . ?
O7 H7 0.8400 . ?
O7 C14 1.303(11) . ?
C14 H14 1.0000 . ?
C14 C13 1.614(13) . ?
C14 C12 1.494(16) . ?
C13 H13A 0.9900 . ?
C13 H13B 0.9900 . ?
C13 C12 1.096(16) . ?
C12 H12A 0.9900 . ?
C12 H12B 0.9900 . ?

loop_
_geom_torsion_atom_site_label_1
_geom_torsion_atom_site_label_2
_geom_torsion_atom_site_label_3
_geom_torsion_atom_site_label_4
_geom_torsion
_geom_torsion_site_symmetry_1
_geom_torsion_site_symmetry_2
_geom_torsion_site_symmetry_3
_geom_torsion_site_symmetry_4
_geom_torsion_publ_flag
Co1 O4 C11 O3 -8.7(4) . . . . ?
Co1 O4 C11 C10 172.70(16) . . . . ?
N1 C9 C10 C11 -175.5(2) . . . . ?
C2 C1 C6 C5 1.8(4) . . . . ?
C2 C1 C7 O1 179.2(3) . . . . ?
C2 C1 C7 N1 0.4(3) . . . . ?
C1 C2 C8 N1 1.3(3) . . . . ?
C1 C2 C8 O2 -177.6(3) . . . . ?
C1 C2 C3 C4 -0.8(4) . . . . ?
C1 C6 C5 C4 0.0(4) . . . . ?
C9 N1 C8 O2 0.4(4) . . . . ?
C9 N1 C8 C2 -178.7(2) . . . . ?
C9 N1 C7 O1 -0.8(4) . . . . ?
C9 N1 C7 C1 178.1(2) . . . . ?
C9 C10 C11 O4 -174.2(2) . . . . ?
C9 C10 C11 O3 7.1(3) . . . . ?
C8 N1 C9 C10 -74.1(3) . . . . ?
C8 N1 C7 O1 -178.4(2) . . . . ?
C8 N1 C7 C1 0.5(3) . . . . ?
C8 C2 C1 C6 178.8(2) . . . . ?
C8 C2 C1 C7 -1.0(3) . . . . ?
C8 C2 C3 C4 179.1(3) . . . . ?
C6 C1 C7 O1 -0.6(5) . . . . ?
C6 C1 C7 N1 -179.4(3) . . . . ?
C3 C2 C1 C6 -1.3(4) . . . . ?
C3 C2 C1 C7 178.9(2) . . . . ?
C3 C2 C8 N1 -178.5(2) . . . . ?
C3 C2 C8 O2 2.5(5) . . . . ?
C3 C4 C5 C6 -2.2(5) . . . . ?
C5 C4 C3 C2 2.5(4) . . . . ?
C7 N1 C9 C10 108.6(3) . . . . ?
C7 N1 C8 O2 177.9(3) . . . . ?
C7 N1 C8 C2 -1.1(3) . . . . ?
C7 C1 C6 C5 -178.5(3) . . . . ?
O7 C14 C13 C12 -70.3(18) . . . . ?
O7 C14 C12 C13 140.1(11) . . . . ?
